data_1519349
loop_
_publ_author_name
'Davies, J. E.'
'Hursthouse, Michael B.'
'Coles, Simon J.'
'Joy, J. S.'
'Paver, M. A.'

_publ_section_title
;
 bis(bis(2-Pyridylthio)arsino)methane
;
_journal_name_full 'Crystal Structure Report Archive'
_journal_page_first 82
_journal_year 2001
_chemical_formula_sum 'C21 H18 As2 N4 S4'
_chemical_formula_weight 604.47
_space_group_IT_number 2
_symmetry_cell_setting triclinic
_symmetry_space_group_name_Hall '-P 1'
_symmetry_space_group_name_H-M 'P -1'
_atom_sites_solution_hydrogens geom
_atom_sites_solution_primary direct
_atom_sites_solution_secondary difmap
_cell_angle_alpha 93.58(3)
_cell_angle_beta 90.85(4)
_cell_angle_gamma 103.34(2)
_cell_formula_units_Z 2
_cell_length_a 9.725(3)
_cell_length_b 14.576(4)
_cell_length_c 8.545(4)
_cell_measurement_temperature 180(2)
_cell_volume 1175.8(7)
_computing_cell_refinement 'DENZO (Otwinowski & Minor, 1997) & COLLECT (Hooft, 1998)'
_computing_data_collection 'COLLECT (Hooft, 1998)'
_computing_data_reduction 'DENZO (Otwinowski & Minor, 1997) & COLLECT (Hooft, 1998)'
_computing_structure_refinement 'SHELXL-97 (Sheldrick, 1997)'
_computing_structure_solution 'SHELXS-97 (Sheldrick, 1990)'
_diffrn_ambient_temperature 180(2)
_diffrn_measured_fraction_theta_full 0.986
_diffrn_measured_fraction_theta_max 0.986
_diffrn_measurement_device_type 'Bruker-Nonius KappaCCD'
_diffrn_measurement_method '\F & \w scans'
_diffrn_radiation_monochromator graphite
_diffrn_radiation_source 'Bruker-Nonius FR591 rotating anode'
_diffrn_radiation_type MoK\a
_diffrn_radiation_wavelength 0.71069
_diffrn_reflns_av_R_equivalents 0.0453
_diffrn_reflns_av_sigmaI/netI 0.0800
_diffrn_reflns_limit_h_max 12
_diffrn_reflns_limit_h_min 0
_diffrn_reflns_limit_k_max 18
_diffrn_reflns_limit_k_min -18
_diffrn_reflns_limit_l_max 10
_diffrn_reflns_limit_l_min -11
_diffrn_reflns_number 5657
_diffrn_reflns_theta_full 27.54
_diffrn_reflns_theta_max 27.54
_diffrn_reflns_theta_min 3.62
_exptl_absorpt_coefficient_mu 3.215
_exptl_absorpt_correction_T_max 0.6442
_exptl_absorpt_correction_T_min 0.4455
_exptl_absorpt_correction_type multi-scan
_exptl_crystal_density_diffrn 1.707
_exptl_crystal_density_method 'not measured'
_exptl_crystal_F_000 604
_exptl_crystal_size_max 0.30
_exptl_crystal_size_mid 0.20
_exptl_crystal_size_min 0.15
_refine_diff_density_max 0.497
_refine_diff_density_min -0.658
_refine_diff_density_rms 0.115
_refine_ls_extinction_method none
_refine_ls_goodness_of_fit_ref 1.016
_refine_ls_hydrogen_treatment constr
_refine_ls_matrix_type full
_refine_ls_number_parameters 280
_refine_ls_number_reflns 5345
_refine_ls_number_restraints 0
_refine_ls_restrained_S_all 1.016
_refine_ls_R_factor_all 0.0752
_refine_ls_R_factor_gt 0.0458
_refine_ls_shift/su_max 0.001
_refine_ls_shift/su_mean 0.000
_refine_ls_structure_factor_coef Fsqd
_refine_ls_weighting_scheme 'calc w=1/[\s^2^(Fo^2^)+(0.0291P)^2^+0.0000P] where P=(Fo^2^+2Fc^2^)/3'
_refine_ls_wR_factor_gt 0.0918
_refine_ls_wR_factor_ref 0.1027
_reflns_number_gt 3888
_reflns_number_total 5345
_reflns_threshold_expression >2sigma(I)
_cod_data_source_file eCrystal-82.cif
_cod_data_source_block dw9810
_cod_depositor_comments
;
Citation :
Davies, J. E. and Hursthouse, Michael B. and Coles, Simon J. and 
Joy, J. S. and Paver, M. A. (2001) 
University of Southampton, Crystal Structure Report Archive. 
(doi:10.5258/ecrystals/82)

More at:
http://ecrystals.chem.soton.ac.uk/82/

The following automatic conversions were performed:

'_symmetry_cell_setting' value 'Triclinic' changed to 'triclinic'
according to the built-in table from CIF Core dictionary named
'cif_core.dic' version 2.4.1 from 2010-06-29.

Automatic conversion script
Id: cif_fix_values 3105 2015-03-04 15:46:00Z robertas 
;
_cod_original_sg_symbol_H-M P-1
_cod_database_code 1519349

loop_
_symmetry_equiv_pos_as_xyz
'x, y, z'
'-x, -y, -z'

loop_
_atom_site_label
_atom_site_type_symbol
_atom_site_fract_x
_atom_site_fract_y
_atom_site_fract_z
_atom_site_U_iso_or_equiv
_atom_site_adp_type
_atom_site_occupancy
_atom_site_calc_flag
_atom_site_refinement_flags
_atom_site_disorder_assembly
_atom_site_disorder_group
As1 As 0.50437(5) 0.39380(3) 0.12009(5) 0.02231(12) Uani 1 d . . .
As2 As 0.63543(5) 0.20450(3) 0.17159(5) 0.02330(12) Uani 1 d . . .
S1 S 0.29829(12) 0.28356(8) 0.14255(14) 0.0292(3) Uani 1 d . . .
S2 S 0.51495(13) 0.31911(8) -0.11872(13) 0.0296(3) Uani 1 d . . .
S3 S 0.75291(12) 0.17236(8) 0.38661(14) 0.0289(3) Uani 1 d . . .
S4 S 0.84111(12) 0.24830(8) 0.04508(14) 0.0293(3) Uani 1 d . . .
N1 N 0.3664(4) 0.3868(3) 0.4105(4) 0.0291(9) Uani 1 d . . .
N2 N 0.7373(4) 0.4616(2) -0.0591(4) 0.0255(8) Uani 1 d . . .
N3 N 0.4847(4) 0.1614(3) 0.4507(4) 0.0306(9) Uani 1 d . . .
N4 N 0.7613(4) 0.0603(3) -0.0049(4) 0.0295(9) Uani 1 d . . .
C1 C 0.2627(5) 0.3229(3) 0.3329(5) 0.0259(9) Uani 1 d . . .
C2 C 0.1323(5) 0.2876(3) 0.3982(6) 0.0302(10) Uani 1 d . . .
H2 H 0.0600 0.2435 0.3392 0.036 Uiso 1 calc R . .
C3 C 0.1102(5) 0.3172(3) 0.5483(6) 0.0356(12) Uani 1 d . . .
H3 H 0.0220 0.2942 0.5952 0.043 Uiso 1 calc R . .
C4 C 0.2179(6) 0.3815(4) 0.6318(6) 0.0401(12) Uani 1 d . . .
H4 H 0.2061 0.4020 0.7374 0.048 Uiso 1 calc R . .
C5 C 0.3426(6) 0.4147(4) 0.5575(6) 0.0363(11) Uani 1 d . . .
H5 H 0.4155 0.4598 0.6137 0.044 Uiso 1 calc R . .
C6 C 0.6739(5) 0.3960(3) -0.1687(5) 0.0271(10) Uani 1 d . . .
C7 C 0.7272(6) 0.3849(3) -0.3169(5) 0.0353(11) Uani 1 d . . .
H7 H 0.6789 0.3369 -0.3918 0.042 Uiso 1 calc R . .
C8 C 0.8510(6) 0.4450(4) -0.3517(6) 0.0394(12) Uani 1 d . . .
H8 H 0.8900 0.4393 -0.4522 0.047 Uiso 1 calc R . .
C9 C 0.9196(5) 0.5140(3) -0.2406(6) 0.0348(11) Uani 1 d . . .
H9 H 1.0066 0.5559 -0.2623 0.042 Uiso 1 calc R . .
C10 C 0.8577(5) 0.5202(3) -0.0976(5) 0.0321(11) Uani 1 d . . .
H10 H 0.9029 0.5688 -0.0221 0.039 Uiso 1 calc R . .
C11 C 0.6040(5) 0.1391(3) 0.5016(5) 0.0236(9) Uani 1 d . . .
C12 C 0.6109(5) 0.0920(3) 0.6377(5) 0.0307(10) Uani 1 d . . .
H12 H 0.6965 0.0768 0.6695 0.037 Uiso 1 calc R . .
C13 C 0.4931(5) 0.0684(3) 0.7239(5) 0.0336(11) Uani 1 d . . .
H13 H 0.4953 0.0364 0.8171 0.040 Uiso 1 calc R . .
C14 C 0.3693(5) 0.0917(3) 0.6743(6) 0.0363(12) Uani 1 d . . .
H14 H 0.2856 0.0762 0.7326 0.044 Uiso 1 calc R . .
C15 C 0.3714(5) 0.1374(3) 0.5394(6) 0.0335(11) Uani 1 d . . .
H15 H 0.2867 0.1532 0.5062 0.040 Uiso 1 calc R . .
C16 C 0.8553(5) 0.1375(3) -0.0405(5) 0.0249(9) Uani 1 d . . .
C17 C 0.9638(5) 0.1351(4) -0.1449(5) 0.0336(11) Uani 1 d . . .
H17 H 1.0307 0.1912 -0.1660 0.040 Uiso 1 calc R . .
C18 C 0.9713(5) 0.0491(4) -0.2162(6) 0.0431(13) Uani 1 d . . .
H18 H 1.0430 0.0453 -0.2889 0.052 Uiso 1 calc R . .
C19 C 0.8736(6) -0.0315(4) -0.1814(6) 0.0406(12) Uani 1 d . . .
H19 H 0.8771 -0.0916 -0.2288 0.049 Uiso 1 calc R . .
C20 C 0.7711(6) -0.0224(3) -0.0762(5) 0.0344(11) Uani 1 d . . .
H20 H 0.7035 -0.0777 -0.0528 0.041 Uiso 1 calc R . .
C21 C 0.6339(5) 0.3363(3) 0.2394(5) 0.0237(9) Uani 1 d . . .
H21A H 0.6086 0.3385 0.3511 0.028 Uiso 1 calc R . .
H21B H 0.7311 0.3756 0.2325 0.028 Uiso 1 calc R . .

loop_
_atom_site_aniso_label
_atom_site_aniso_U_11
_atom_site_aniso_U_22
_atom_site_aniso_U_33
_atom_site_aniso_U_23
_atom_site_aniso_U_13
_atom_site_aniso_U_12
As1 0.0217(2) 0.0214(2) 0.0231(2) 0.00185(17) -0.00030(17) 0.00335(18)
As2 0.0200(2) 0.0221(2) 0.0270(2) 0.00372(18) 0.00091(18) 0.00269(18)
S1 0.0232(6) 0.0285(6) 0.0327(6) -0.0009(5) 0.0007(5) 0.0001(5)
S2 0.0316(6) 0.0309(6) 0.0228(5) -0.0004(4) -0.0019(5) 0.0010(5)
S3 0.0192(6) 0.0356(6) 0.0320(6) 0.0108(5) 0.0003(5) 0.0045(5)
S4 0.0260(6) 0.0255(5) 0.0343(6) 0.0038(5) 0.0071(5) 0.0007(5)
N1 0.024(2) 0.030(2) 0.033(2) 0.0006(16) 0.0041(16) 0.0037(17)
N2 0.027(2) 0.0256(19) 0.0234(19) 0.0049(15) -0.0001(16) 0.0053(16)
N3 0.026(2) 0.034(2) 0.033(2) 0.0111(17) 0.0005(17) 0.0056(17)
N4 0.029(2) 0.029(2) 0.029(2) 0.0047(16) -0.0005(17) 0.0045(17)
C1 0.022(2) 0.027(2) 0.029(2) 0.0034(18) 0.0017(18) 0.0066(19)
C2 0.019(2) 0.031(2) 0.041(3) 0.009(2) 0.001(2) 0.0034(19)
C3 0.026(3) 0.044(3) 0.039(3) 0.017(2) 0.014(2) 0.011(2)
C4 0.041(3) 0.053(3) 0.027(3) 0.006(2) 0.003(2) 0.012(3)
C5 0.037(3) 0.038(3) 0.034(3) -0.002(2) 0.003(2) 0.010(2)
C6 0.028(2) 0.028(2) 0.027(2) 0.0083(18) 0.0004(19) 0.010(2)
C7 0.046(3) 0.037(3) 0.024(2) 0.001(2) 0.003(2) 0.012(2)
C8 0.040(3) 0.050(3) 0.036(3) 0.018(2) 0.015(2) 0.020(3)
C9 0.022(2) 0.040(3) 0.044(3) 0.015(2) 0.008(2) 0.006(2)
C10 0.030(3) 0.035(3) 0.033(3) 0.007(2) 0.003(2) 0.009(2)
C11 0.021(2) 0.019(2) 0.027(2) 0.0021(17) -0.0025(18) -0.0019(17)
C12 0.031(3) 0.031(2) 0.031(2) 0.0058(19) -0.005(2) 0.008(2)
C13 0.035(3) 0.036(3) 0.028(2) 0.010(2) -0.001(2) 0.002(2)
C14 0.029(3) 0.042(3) 0.038(3) 0.009(2) 0.009(2) 0.007(2)
C15 0.019(2) 0.040(3) 0.042(3) 0.009(2) -0.001(2) 0.007(2)
C16 0.023(2) 0.030(2) 0.023(2) 0.0048(18) -0.0039(18) 0.0081(19)
C17 0.023(2) 0.042(3) 0.036(3) 0.005(2) 0.004(2) 0.006(2)
C18 0.028(3) 0.060(4) 0.044(3) -0.008(3) 0.007(2) 0.017(3)
C19 0.044(3) 0.037(3) 0.042(3) -0.011(2) -0.005(2) 0.016(3)
C20 0.041(3) 0.028(2) 0.035(3) 0.001(2) -0.004(2) 0.010(2)
C21 0.024(2) 0.023(2) 0.024(2) 0.0056(17) -0.0004(18) 0.0044(18)

loop_
_atom_type_symbol
_atom_type_description
_atom_type_scat_dispersion_real
_atom_type_scat_dispersion_imag
_atom_type_scat_source
C C 0.0033 0.0016 'International Tables Vol C Tables 4.2.6.8 and 6.1.1.4'
H H 0.0000 0.0000 'International Tables Vol C Tables 4.2.6.8 and 6.1.1.4'
N N 0.0061 0.0033 'International Tables Vol C Tables 4.2.6.8 and 6.1.1.4'
S S 0.1246 0.1234 'International Tables Vol C Tables 4.2.6.8 and 6.1.1.4'
As As 0.0499 2.0058 'International Tables Vol C Tables 4.2.6.8 and 6.1.1.4'

loop_
_geom_angle_atom_site_label_1
_geom_angle_atom_site_label_2
_geom_angle_atom_site_label_3
_geom_angle
_geom_angle_site_symmetry_1
_geom_angle_site_symmetry_3
C21 As1 S2 99.05(14) . .
C21 As1 S1 99.78(13) . .
S2 As1 S1 85.19(6) . .
C21 As2 S4 92.88(13) . .
C21 As2 S3 97.31(13) . .
S4 As2 S3 91.04(6) . .
C1 S1 As1 96.10(16) . .
C6 S2 As1 94.79(16) . .
C11 S3 As2 96.55(15) . .
C16 S4 As2 100.12(15) . .
C5 N1 C1 117.5(4) . .
C6 N2 C10 116.9(4) . .
C15 N3 C11 116.5(4) . .
C16 N4 C20 117.6(4) . .
N1 C1 C2 122.5(4) . .
N1 C1 S1 117.0(3) . .
C2 C1 S1 120.5(4) . .
C3 C2 C1 118.9(4) . .
C3 C2 H2 120.5 . .
C1 C2 H2 120.5 . .
C2 C3 C4 119.2(4) . .
C2 C3 H3 120.4 . .
C4 C3 H3 120.4 . .
C5 C4 C3 118.3(5) . .
C5 C4 H4 120.9 . .
C3 C4 H4 120.9 . .
N1 C5 C4 123.5(5) . .
N1 C5 H5 118.2 . .
C4 C5 H5 118.2 . .
N2 C6 C7 123.6(4) . .
N2 C6 S2 117.0(3) . .
C7 C6 S2 119.4(4) . .
C8 C7 C6 118.0(5) . .
C8 C7 H7 121.0 . .
C6 C7 H7 121.0 . .
C7 C8 C9 119.9(5) . .
C7 C8 H8 120.0 . .
C9 C8 H8 120.0 . .
C10 C9 C8 117.8(5) . .
C10 C9 H9 121.1 . .
C8 C9 H9 121.1 . .
N2 C10 C9 123.7(5) . .
N2 C10 H10 118.2 . .
C9 C10 H10 118.2 . .
N3 C11 C12 122.7(4) . .
N3 C11 S3 116.4(3) . .
C12 C11 S3 120.9(4) . .
C13 C12 C11 118.9(4) . .
C13 C12 H12 120.6 . .
C11 C12 H12 120.6 . .
C12 C13 C14 119.3(4) . .
C12 C13 H13 120.4 . .
C14 C13 H13 120.4 . .
C15 C14 C13 118.1(5) . .
C15 C14 H14 121.0 . .
C13 C14 H14 121.0 . .
N3 C15 C14 124.5(4) . .
N3 C15 H15 117.7 . .
C14 C15 H15 117.7 . .
N4 C16 C17 122.8(4) . .
N4 C16 S4 118.8(3) . .
C17 C16 S4 118.3(4) . .
C18 C17 C16 118.2(5) . .
C18 C17 H17 120.9 . .
C16 C17 H17 120.9 . .
C17 C18 C19 119.5(5) . .
C17 C18 H18 120.2 . .
C19 C18 H18 120.2 . .
C20 C19 C18 118.2(5) . .
C20 C19 H19 120.9 . .
C18 C19 H19 120.9 . .
N4 C20 C19 123.6(5) . .
N4 C20 H20 118.2 . .
C19 C20 H20 118.2 . .
As1 C21 As2 115.9(2) . .
As1 C21 H21A 108.3 . .
As2 C21 H21A 108.3 . .
As1 C21 H21B 108.3 . .
As2 C21 H21B 108.3 . .
H21A C21 H21B 107.4 . .

loop_
_geom_bond_atom_site_label_1
_geom_bond_atom_site_label_2
_geom_bond_distance
_geom_bond_site_symmetry_2
As1 C21 1.972(4) .
As1 S2 2.2673(16) .
As1 S1 2.2802(14) .
As2 C21 1.975(4) .
As2 S4 2.2668(15) .
As2 S3 2.2788(15) .
S1 C1 1.757(5) .
S2 C6 1.763(5) .
S3 C11 1.753(4) .
S4 C16 1.766(5) .
N1 C5 1.336(6) .
N1 C1 1.339(6) .
N2 C6 1.331(6) .
N2 C10 1.340(6) .
N3 C15 1.338(6) .
N3 C11 1.348(6) .
N4 C16 1.331(5) .
N4 C20 1.339(6) .
C1 C2 1.393(6) .
C2 C3 1.364(7) .
C2 H2 0.9500 .
C3 C4 1.388(7) .
C3 H3 0.9500 .
C4 C5 1.377(7) .
C4 H4 0.9500 .
C5 H5 0.9500 .
C6 C7 1.390(6) .
C7 C8 1.363(7) .
C7 H7 0.9500 .
C8 C9 1.383(7) .
C8 H8 0.9500 .
C9 C10 1.377(6) .
C9 H9 0.9500 .
C10 H10 0.9500 .
C11 C12 1.395(6) .
C12 C13 1.360(7) .
C12 H12 0.9500 .
C13 C14 1.391(7) .
C13 H13 0.9500 .
C14 C15 1.365(6) .
C14 H14 0.9500 .
C15 H15 0.9500 .
C16 C17 1.397(6) .
C17 C18 1.376(7) .
C17 H17 0.9500 .
C18 C19 1.382(7) .
C18 H18 0.9500 .
C19 C20 1.376(7) .
C19 H19 0.9500 .
C20 H20 0.9500 .
C21 H21A 0.9900 .
C21 H21B 0.9900 .

loop_
_geom_torsion_atom_site_label_1
_geom_torsion_atom_site_label_2
_geom_torsion_atom_site_label_3
_geom_torsion_atom_site_label_4
_geom_torsion
_geom_torsion_site_symmetry_1
_geom_torsion_site_symmetry_2
_geom_torsion_site_symmetry_3
_geom_torsion_site_symmetry_4
C21 As1 S1 C1 79.9(2) . . . .
S2 As1 S1 C1 178.30(15) . . . .
C21 As1 S2 C6 -81.91(19) . . . .
S1 As1 S2 C6 178.93(15) . . . .
C21 As2 S3 C11 85.58(19) . . . .
S4 As2 S3 C11 178.62(15) . . . .
C21 As2 S4 C16 -175.48(18) . . . .
S3 As2 S4 C16 87.15(15) . . . .
C5 N1 C1 C2 1.8(7) . . . .
C5 N1 C1 S1 -177.6(3) . . . .
As1 S1 C1 N1 -10.6(3) . . . .
As1 S1 C1 C2 170.0(3) . . . .
N1 C1 C2 C3 -1.6(7) . . . .
S1 C1 C2 C3 177.7(4) . . . .
C1 C2 C3 C4 -0.2(7) . . . .
C2 C3 C4 C5 1.7(7) . . . .
C1 N1 C5 C4 -0.2(7) . . . .
C3 C4 C5 N1 -1.5(8) . . . .
C10 N2 C6 C7 1.1(6) . . . .
C10 N2 C6 S2 -179.7(3) . . . .
As1 S2 C6 N2 4.8(3) . . . .
As1 S2 C6 C7 -176.0(4) . . . .
N2 C6 C7 C8 -0.3(7) . . . .
S2 C6 C7 C8 -179.5(4) . . . .
C6 C7 C8 C9 0.2(7) . . . .
C7 C8 C9 C10 -1.0(7) . . . .
C6 N2 C10 C9 -2.0(7) . . . .
C8 C9 C10 N2 1.9(7) . . . .
C15 N3 C11 C12 1.1(7) . . . .
C15 N3 C11 S3 -179.1(4) . . . .
As2 S3 C11 N3 -14.0(3) . . . .
As2 S3 C11 C12 165.9(3) . . . .
N3 C11 C12 C13 -0.7(7) . . . .
S3 C11 C12 C13 179.4(4) . . . .
C11 C12 C13 C14 0.0(7) . . . .
C12 C13 C14 C15 0.2(7) . . . .
C11 N3 C15 C14 -0.8(7) . . . .
C13 C14 C15 N3 0.1(8) . . . .
C20 N4 C16 C17 -1.6(7) . . . .
C20 N4 C16 S4 177.4(3) . . . .
As2 S4 C16 N4 -5.6(4) . . . .
As2 S4 C16 C17 173.4(3) . . . .
N4 C16 C17 C18 1.5(7) . . . .
S4 C16 C17 C18 -177.4(4) . . . .
C16 C17 C18 C19 -0.9(7) . . . .
C17 C18 C19 C20 0.4(8) . . . .
C16 N4 C20 C19 1.0(7) . . . .
C18 C19 C20 N4 -0.5(8) . . . .
S2 As1 C21 As2 -32.6(2) . . . .
S1 As1 C21 As2 54.0(2) . . . .
S4 As2 C21 As1 102.6(2) . . . .
S3 As2 C21 As1 -165.94(19) . . . .
